data_4504868
loop_
_publ_author_name
'Belloni, Maura'
'Kariuki, Benson M.'
'Manickam, M.'
'Wilkie, John'
'Preece, Jon A.'

_publ_section_title
;
 Design of Potentially Photorefractive Liquid Crystalline
 Materials:&#x2009; Derivatives of 3,6-Disubstituted Carbazole
;
_journal_issue 4
_journal_name_full 'Crystal Growth &amp; Design'
_journal_page_first 1443
_journal_paper_doi 10.1021/cg049580s
_journal_volume 5
_journal_year 2005
_chemical_formula_moiety 'C12 H8 Br N'
_chemical_formula_sum 'C12 H8 Br N'
_chemical_formula_weight 246.10
_chemical_name_systematic
;
 ?
;
_space_group_IT_number 14
_symmetry_cell_setting monoclinic
_symmetry_space_group_name_Hall '-P 2yab'
_symmetry_space_group_name_H-M 'P 1 21/a 1'
_atom_sites_solution_hydrogens geom
_atom_sites_solution_primary direct
_atom_sites_solution_secondary difmap
_audit_creation_method SHELXL-97
_cell_angle_alpha 90.00
_cell_angle_beta 91.607(6)
_cell_angle_gamma 90.00
_cell_formula_units_Z 4
_cell_length_a 7.9369(15)
_cell_length_b 5.8669(9)
_cell_length_c 20.412(3)
_cell_measurement_reflns_used 1485
_cell_measurement_temperature 293(2)
_cell_measurement_theta_max 25.46
_cell_measurement_theta_min 3.61
_cell_volume 950.1(3)
_computing_cell_refinement 'MSC Software'
_computing_data_collection 'MSC Software'
_computing_data_reduction 'MSC Software'
_computing_structure_refinement SHELXL97
_computing_structure_solution SHELXS86
_diffrn_ambient_temperature 293(2)
_diffrn_measured_fraction_theta_full 0.970
_diffrn_measured_fraction_theta_max 0.970
_diffrn_measurement_device_type 'Rigaku R-axis IIc Image plate'
_diffrn_measurement_method 'Image plate slices'
_diffrn_radiation_monochromator graphite
_diffrn_radiation_source 'Rotating anode'
_diffrn_radiation_type MoK\a
_diffrn_radiation_wavelength 0.71069
_diffrn_reflns_av_R_equivalents 0.0682
_diffrn_reflns_av_sigmaI/netI 0.0578
_diffrn_reflns_limit_h_max 9
_diffrn_reflns_limit_h_min -9
_diffrn_reflns_limit_k_max 7
_diffrn_reflns_limit_k_min -6
_diffrn_reflns_limit_l_max 24
_diffrn_reflns_limit_l_min -24
_diffrn_reflns_number 3581
_diffrn_reflns_theta_full 25.46
_diffrn_reflns_theta_max 25.46
_diffrn_reflns_theta_min 3.61
_exptl_absorpt_coefficient_mu 4.278
_exptl_absorpt_correction_type none
_exptl_crystal_colour 'Pale yellow'
_exptl_crystal_density_diffrn 1.720
_exptl_crystal_density_method 'not measured'
_exptl_crystal_description Plate
_exptl_crystal_F_000 488
_exptl_crystal_size_max 0.5
_exptl_crystal_size_mid 0.5
_exptl_crystal_size_min 0.05
_refine_diff_density_max 0.672
_refine_diff_density_min -0.682
_refine_diff_density_rms 0.106
_refine_ls_extinction_method none
_refine_ls_goodness_of_fit_ref 1.110
_refine_ls_hydrogen_treatment constr
_refine_ls_matrix_type full
_refine_ls_number_parameters 127
_refine_ls_number_reflns 1703
_refine_ls_number_restraints 0
_refine_ls_restrained_S_all 1.110
_refine_ls_R_factor_all 0.0695
_refine_ls_R_factor_gt 0.0604
_refine_ls_shift/su_max 0.003
_refine_ls_shift/su_mean 0.001
_refine_ls_structure_factor_coef Fsqd
_refine_ls_weighting_details 'calc w=1/[\s^2^(Fo^2^)+(0.0877P)^2^+0.6717P] where P=(Fo^2^+2Fc^2^)/3'
_refine_ls_weighting_scheme calc
_refine_ls_wR_factor_gt 0.1541
_refine_ls_wR_factor_ref 0.1620
_reflns_number_gt 1485
_reflns_number_total 1703
_reflns_threshold_expression >2sigma(I)
_cod_data_source_file cg049580ssi20050324_100746.cif
_cod_data_source_block mabbr_6
_cod_depositor_comments
;
The following automatic conversions were performed:

'_symmetry_cell_setting' value 'Monoclinic' changed to 'monoclinic'
according to /home/saulius/struct/CIF-dictionaries/cif_core.dic
dictionary named 'cif_core.dic' version 2.4.1 from
2010-06-29.

'_exptl_absorpt_correction_type' value 'None' changed to
'none' according to
/home/saulius/struct/CIF-dictionaries/cif_core.dic dictionary named
'cif_core.dic' version 2.4.1 from 2010-06-29.

Automatic conversion script
Id: cif_fix_values 1715 2011-07-08 13:25:40Z adriana 
;
_cod_original_sg_symbol_H-M P21/a
_cod_database_code 4504868

loop_
_symmetry_equiv_pos_as_xyz
'x, y, z'
'-x+1/2, y+1/2, -z'
'-x, -y, -z'
'x-1/2, -y-1/2, z'

loop_
_atom_site_label
_atom_site_type_symbol
_atom_site_fract_x
_atom_site_fract_y
_atom_site_fract_z
_atom_site_U_iso_or_equiv
_atom_site_adp_type
_atom_site_occupancy
_atom_site_symmetry_multiplicity
_atom_site_calc_flag
_atom_site_refinement_flags
C1 C 0.6462(6) 0.3647(8) 0.8760(3) 0.0442(12) Uani 1 1 d .
C2 C 0.7118(6) 0.2926(8) 0.8174(3) 0.0387(11) Uani 1 1 d .
H3 H 0.7663 0.1529 0.8141 0.046 Uiso 1 1 calc R
C3 C 0.6927(5) 0.4381(8) 0.7632(2) 0.0373(11) Uani 1 1 d .
C4 C 0.6064(6) 0.6469(7) 0.7701(3) 0.0397(12) Uani 1 1 d .
C5 C 0.5412(6) 0.7161(9) 0.8294(3) 0.0466(13) Uani 1 1 d .
H6 H 0.4853 0.8546 0.8331 0.056 Uiso 1 1 calc R
C6 C 0.5623(6) 0.5730(9) 0.8822(3) 0.0442(12) Uani 1 1 d .
H5 H 0.5205 0.6149 0.9226 0.053 Uiso 1 1 calc R
C7 C 0.7455(5) 0.4268(8) 0.6967(2) 0.0380(10) Uani 1 1 d .
C8 C 0.8377(6) 0.2680(10) 0.6610(3) 0.0463(12) Uani 1 1 d .
H9 H 0.8764 0.1338 0.6805 0.056 Uiso 1 1 calc R
C9 C 0.8702(7) 0.3157(10) 0.5956(3) 0.0545(14) Uani 1 1 d .
H10 H 0.9309 0.2115 0.5714 0.065 Uiso 1 1 calc R
C10 C 0.8134(7) 0.5162(10) 0.5660(3) 0.0538(14) Uani 1 1 d .
H11 H 0.8375 0.5431 0.5223 0.065 Uiso 1 1 calc R
C11 C 0.7226(7) 0.6755(9) 0.5996(3) 0.0495(13) Uani 1 1 d .
H12 H 0.6845 0.8087 0.5795 0.059 Uiso 1 1 calc R
C12 C 0.6896(6) 0.6299(8) 0.6654(3) 0.0415(12) Uani 1 1 d .
N1 N 0.6059(5) 0.7604(8) 0.7103(2) 0.0468(11) Uani 1 1 d .
H1 H 0.5606 0.8912 0.7026 0.056 Uiso 1 1 calc R
Br1 Br 0.66595(8) 0.16940(10) 0.95036(3) 0.0564(3) Uani 1 1 d .

loop_
_atom_site_aniso_label
_atom_site_aniso_U_11
_atom_site_aniso_U_22
_atom_site_aniso_U_33
_atom_site_aniso_U_23
_atom_site_aniso_U_13
_atom_site_aniso_U_12
C1 0.039(2) 0.038(3) 0.055(3) -0.002(2) -0.003(2) -0.004(2)
C2 0.037(2) 0.029(2) 0.050(3) 0.000(2) -0.003(2) 0.0002(19)
C3 0.030(2) 0.027(2) 0.056(3) -0.004(2) -0.002(2) 0.0002(18)
C4 0.029(2) 0.030(2) 0.059(3) -0.001(2) -0.005(2) 0.0034(18)
C5 0.043(3) 0.035(3) 0.062(3) -0.008(2) -0.001(3) 0.005(2)
C6 0.044(3) 0.038(3) 0.051(3) -0.011(2) 0.002(2) -0.002(2)
C7 0.030(2) 0.032(2) 0.052(3) 0.004(2) -0.005(2) -0.0005(19)
C8 0.037(2) 0.039(3) 0.062(4) -0.005(3) 0.000(2) -0.001(2)
C9 0.044(3) 0.056(3) 0.063(4) -0.007(3) 0.004(3) 0.003(2)
C10 0.053(3) 0.054(3) 0.054(3) 0.007(3) 0.002(3) -0.007(3)
C11 0.049(3) 0.040(3) 0.059(3) 0.011(2) -0.005(3) 0.003(2)
C12 0.038(2) 0.031(2) 0.055(3) 0.002(2) -0.004(2) 0.0000(19)
N1 0.047(2) 0.032(2) 0.062(3) 0.004(2) -0.003(2) 0.0121(19)
Br1 0.0709(5) 0.0499(4) 0.0484(4) 0.0041(2) 0.0019(3) 0.0012(3)

loop_
_atom_type_symbol
_atom_type_description
_atom_type_scat_dispersion_real
_atom_type_scat_dispersion_imag
_atom_type_scat_source
C C 0.0033 0.0016 'International Tables Vol C Tables 4.2.6.8 and 6.1.1.4'
H H 0.0000 0.0000 'International Tables Vol C Tables 4.2.6.8 and 6.1.1.4'
N N 0.0061 0.0033 'International Tables Vol C Tables 4.2.6.8 and 6.1.1.4'
Br Br -0.2901 2.4595 'International Tables Vol C Tables 4.2.6.8 and 6.1.1.4'

loop_
_geom_angle_atom_site_label_1
_geom_angle_atom_site_label_2
_geom_angle_atom_site_label_3
_geom_angle
C2 C1 C6 122.5(5)
C2 C1 Br1 118.7(4)
C6 C1 Br1 118.7(4)
C1 C2 C3 117.4(4)
C2 C3 C4 119.5(5)
C2 C3 C7 133.7(4)
C4 C3 C7 106.8(4)
N1 C4 C5 129.2(4)
N1 C4 C3 108.5(5)
C5 C4 C3 122.2(5)
C6 C5 C4 117.7(5)
C5 C6 C1 120.7(5)
C8 C7 C12 119.2(5)
C8 C7 C3 133.9(5)
C12 C7 C3 106.9(4)
C9 C8 C7 118.5(5)
C10 C9 C8 121.3(6)
C11 C10 C9 121.7(6)
C10 C11 C12 117.6(5)
N1 C12 C11 129.6(5)
N1 C12 C7 108.6(5)
C11 C12 C7 121.8(5)
C12 N1 C4 109.1(4)

loop_
_geom_bond_atom_site_label_1
_geom_bond_atom_site_label_2
_geom_bond_distance
C1 C2 1.384(8)
C1 C6 1.399(7)
C1 Br1 1.905(6)
C2 C3 1.401(7)
C3 C4 1.413(6)
C3 C7 1.435(7)
C4 N1 1.390(7)
C4 C5 1.390(8)
C5 C6 1.374(8)
C7 C8 1.401(7)
C7 C12 1.417(7)
C8 C9 1.394(9)
C9 C10 1.392(8)
C10 C11 1.376(8)
C11 C12 1.401(8)
C12 N1 1.379(7)
